data_7035734
loop_
_publ_author_name
'Adhikari, Susanta'
'Mandal, Sandip'
'Ghosh, Avijit'
'Guria, Subhajit'
'Das, Debasis'

_publ_section_title
;
 Sn(ii) induced concentration dependent dynamic to static excimer
 conversion of a conjugated naphthalene derivative.
;
_journal_issue 32
_journal_name_full 'Dalton transactions (Cambridge, England : 2003)'
_journal_page_first 14388
_journal_page_last 14393
_journal_paper_doi 10.1039/c5dt02146d
_journal_volume 44
_journal_year 2015
_chemical_formula_sum 'C29 H22 N2 O'
_chemical_formula_weight 414.51
_chemical_name_systematic
; 
 ? 
;
_space_group_IT_number 14
_symmetry_space_group_name_Hall '-P 2ybc'
_symmetry_space_group_name_H-M 'P 1 21/c 1'
_atom_sites_solution_hydrogens geom
_atom_sites_solution_primary direct
_atom_sites_solution_secondary difmap
_audit_creation_method SHELXL-97
_audit_update_record
;
2014-07-19 deposited with the CCDC.
2015-07-08 downloaded from the CCDC.
;
_cell_angle_alpha 90.00
_cell_angle_beta 97.592(9)
_cell_angle_gamma 90.00
_cell_formula_units_Z 4
_cell_length_a 17.662(10)
_cell_length_b 16.526(9)
_cell_length_c 7.599(4)
_cell_measurement_temperature 296(2)
_cell_volume 2199(2)
_computing_structure_refinement 'SHELXL-97 (Sheldrick, 2008)'
_computing_structure_solution 'SHELXS-97 (Sheldrick, 2008)'
_diffrn_ambient_temperature 296(2)
_diffrn_measured_fraction_theta_full 0.980
_diffrn_measured_fraction_theta_max 0.980
_diffrn_radiation_monochromator graphite
_diffrn_radiation_source 'fine-focus sealed tube'
_diffrn_radiation_type MoK\a
_diffrn_radiation_wavelength 0.71073
_diffrn_reflns_av_R_equivalents 0.0615
_diffrn_reflns_av_sigmaI/netI 0.0612
_diffrn_reflns_limit_h_max 21
_diffrn_reflns_limit_h_min -21
_diffrn_reflns_limit_k_max 19
_diffrn_reflns_limit_k_min -18
_diffrn_reflns_limit_l_max 9
_diffrn_reflns_limit_l_min -7
_diffrn_reflns_number 15358
_diffrn_reflns_theta_full 25.36
_diffrn_reflns_theta_max 25.36
_diffrn_reflns_theta_min 1.16
_exptl_absorpt_coefficient_mu 0.129
_exptl_crystal_density_diffrn 1.430
_exptl_crystal_density_method 'not measured'
_exptl_crystal_F_000 968
_refine_diff_density_max 0.368
_refine_diff_density_min -0.375
_refine_diff_density_rms 0.133
_refine_ls_extinction_coef 0.034(4)
_refine_ls_extinction_expression Fc^*^=kFc[1+0.001xFc^2^\l^3^/sin(2\q)]^-1/4^
_refine_ls_extinction_method SHELXL
_refine_ls_goodness_of_fit_ref 1.079
_refine_ls_hydrogen_treatment mixed
_refine_ls_matrix_type full
_refine_ls_number_parameters 292
_refine_ls_number_reflns 3938
_refine_ls_number_restraints 0
_refine_ls_restrained_S_all 1.079
_refine_ls_R_factor_all 0.1440
_refine_ls_R_factor_gt 0.0650
_refine_ls_shift/su_max 0.000
_refine_ls_shift/su_mean 0.000
_refine_ls_structure_factor_coef Fsqd
_refine_ls_weighting_details 'calc w=1/[\s^2^(Fo^2^)+(0.1000P)^2^+0.0000P] where P=(Fo^2^+2Fc^2^)/3'
_refine_ls_weighting_scheme calc
_refine_ls_wR_factor_gt 0.1449
_refine_ls_wR_factor_ref 0.2140
_reflns_number_gt 1915
_reflns_number_total 3938
_reflns_threshold_expression >2sigma(I)
_cod_data_source_file c5dt02146d2.cif
_cod_data_source_block cu
_cod_depositor_comments
;
Adding full bibliography for 7035734.cif.'

2018-01-23
Z value and formula changed. The original are fully absurd
                 miguel
;
_cod_original_formula_sum 'C H N O'
_cod_original_formula_weight 43.03
_cod_original_formula_units_Z 44
_cod_database_code 7035734

loop_
_symmetry_equiv_pos_as_xyz
'x, y, z'
'-x, y+1/2, -z+1/2'
'-x, -y, -z'
'x, -y-1/2, z-1/2'

loop_
_atom_site_label
_atom_site_type_symbol
_atom_site_fract_x
_atom_site_fract_y
_atom_site_fract_z
_atom_site_U_iso_or_equiv
_atom_site_adp_type
_atom_site_occupancy
_atom_site_symmetry_multiplicity
_atom_site_calc_flag
_atom_site_refinement_flags
O1 O 1.03232(12) 0.59657(15) 0.3278(3) 0.0713(7) Uani 1 1 d .
H1 H 1.0783 0.5953 0.3625 0.107 Uiso 1 1 calc R
N3 N 1.17052(14) 0.53884(19) 0.3680(4) 0.0625(8) Uani 1 1 d .
C3 C 1.00903(18) 0.5229(2) 0.2650(4) 0.0554(9) Uani 1 1 d .
N4 N 0.81308(14) 0.57737(16) 0.0990(4) 0.0604(8) Uani 1 1 d .
C5 C 1.06049(17) 0.4586(2) 0.2631(4) 0.0557(9) Uani 1 1 d .
C6 C 0.93239(17) 0.5122(2) 0.1962(4) 0.0536(9) Uani 1 1 d .
C7 C 0.90873(17) 0.4374(2) 0.1283(4) 0.0577(9) Uani 1 1 d .
H7 H 0.8579 0.4310 0.0797 0.069 Uiso 1 1 calc R
C8 C 0.68946(17) 0.6421(2) 0.0840(4) 0.0559(9) Uani 1 1 d .
C9 C 1.03339(18) 0.3843(2) 0.1978(5) 0.0604(9) Uani 1 1 d .
H9 H 1.0674 0.3413 0.1998 0.072 Uiso 1 1 calc R
C10 C 1.28324(17) 0.5988(2) 0.5325(4) 0.0563(9) Uani 1 1 d .
C33 C 1.14166(18) 0.4711(2) 0.3135(5) 0.0641(10) Uani 1 1 d .
H33 H 1.1744 0.4276 0.3056 0.077 Uiso 1 1 calc R
C12 C 0.76903(18) 0.6494(2) 0.0754(4) 0.0573(9) Uani 1 1 d .
C34 C 0.88037(18) 0.5814(2) 0.1844(4) 0.0605(9) Uani 1 1 d .
H34 H 0.8966 0.6295 0.2406 0.073 Uiso 1 1 calc R
C14 C 0.79862(19) 0.7223(2) 0.0325(4) 0.0655(10) Uani 1 1 d .
H14 H 0.8506 0.7265 0.0249 0.079 Uiso 1 1 calc R
C15 C 1.25166(17) 0.5471(2) 0.3959(5) 0.0616(10) Uani 1 1 d .
C16 C 0.95730(19) 0.3716(2) 0.1293(5) 0.0602(9) Uani 1 1 d .
C17 C 0.65532(19) 0.5692(2) 0.1297(5) 0.0675(10) Uani 1 1 d .
H17 H 0.6853 0.5232 0.1529 0.081 Uiso 1 1 calc R
C18 C 1.36398(18) 0.6082(2) 0.5641(5) 0.0635(10) Uani 1 1 d .
C19 C 0.64239(19) 0.7116(2) 0.0530(4) 0.0644(10) Uani 1 1 d .
C20 C 1.3959(2) 0.6581(3) 0.7028(6) 0.0813(12) Uani 1 1 d .
H20 H 1.4487 0.6637 0.7247 0.098 Uiso 1 1 calc R
C21 C 0.7523(2) 0.7904(2) 0.0002(5) 0.0714(11) Uani 1 1 d .
H21 H 0.7735 0.8392 -0.0292 0.086 Uiso 1 1 calc R
C22 C 0.57848(19) 0.5653(3) 0.1403(5) 0.0770(12) Uani 1 1 d .
H22 H 0.5568 0.5168 0.1701 0.092 Uiso 1 1 calc R
C23 C 0.6762(2) 0.7857(2) 0.0114(5) 0.0741(11) Uani 1 1 d .
H23 H 0.6460 0.8317 -0.0085 0.089 Uiso 1 1 calc R
C24 C 1.29772(19) 0.5095(3) 0.2913(5) 0.0828(12) Uani 1 1 d .
H24 H 1.2762 0.4769 0.1981 0.099 Uiso 1 1 calc R
C25 C 1.2389(2) 0.6424(2) 0.6422(5) 0.0738(11) Uani 1 1 d .
H25 H 1.1860 0.6376 0.6246 0.089 Uiso 1 1 calc R
C26 C 1.3517(3) 0.6985(3) 0.8060(6) 0.0995(15) Uani 1 1 d .
H26 H 1.3739 0.7310 0.8987 0.119 Uiso 1 1 calc R
C27 C 0.9307(2) 0.2908(2) 0.0528(6) 0.0848(12) Uani 1 1 d .
H27A H 0.9137 0.2580 0.1441 0.127 Uiso 1 1 calc R
H27B H 0.9722 0.2642 0.0066 0.127 Uiso 1 1 calc R
H27C H 0.8894 0.2988 -0.0410 0.127 Uiso 1 1 calc R
C28 C 1.2726(2) 0.6909(3) 0.7718(6) 0.0970(14) Uani 1 1 d .
H28 H 1.2422 0.7201 0.8402 0.116 Uiso 1 1 calc R
C29 C 0.5328(2) 0.6334(3) 0.1068(6) 0.0885(14) Uani 1 1 d .
H29 H 0.4808 0.6302 0.1137 0.106 Uiso 1 1 calc R
C30 C 0.5639(2) 0.7047(3) 0.0640(5) 0.0800(12) Uani 1 1 d .
H30 H 0.5327 0.7499 0.0415 0.096 Uiso 1 1 calc R
C31 C 1.3774(2) 0.5191(3) 0.3222(6) 0.0928(14) Uani 1 1 d .
H31 H 1.4081 0.4926 0.2502 0.111 Uiso 1 1 calc R
C32 C 1.4097(2) 0.5669(3) 0.4563(5) 0.0809(12) Uani 1 1 d .
H32 H 1.4625 0.5724 0.4769 0.097 Uiso 1 1 calc R

loop_
_atom_site_aniso_label
_atom_site_aniso_U_11
_atom_site_aniso_U_22
_atom_site_aniso_U_33
_atom_site_aniso_U_23
_atom_site_aniso_U_13
_atom_site_aniso_U_12
O1 0.0544(13) 0.0670(17) 0.0893(19) -0.0112(14) -0.0021(13) -0.0031(12)
N3 0.0460(16) 0.075(2) 0.065(2) 0.0010(16) 0.0006(13) -0.0010(14)
C3 0.056(2) 0.053(2) 0.057(2) 0.0017(17) 0.0059(15) -0.0063(16)
N4 0.0479(16) 0.065(2) 0.0666(19) -0.0043(15) 0.0017(13) 0.0059(14)
C5 0.0495(18) 0.055(2) 0.062(2) 0.0096(18) 0.0050(15) -0.0005(16)
C6 0.0473(19) 0.052(2) 0.062(2) 0.0027(17) 0.0065(15) 0.0020(15)
C7 0.0506(19) 0.062(2) 0.059(2) 0.0051(18) 0.0047(15) -0.0092(17)
C8 0.0500(19) 0.067(3) 0.049(2) -0.0042(18) 0.0005(15) 0.0051(17)
C9 0.061(2) 0.051(2) 0.071(2) 0.0096(18) 0.0164(17) 0.0078(16)
C10 0.0502(19) 0.061(2) 0.056(2) 0.0079(18) 0.0038(16) 0.0016(16)
C33 0.052(2) 0.073(3) 0.067(2) 0.008(2) 0.0065(17) 0.0104(18)
C12 0.056(2) 0.063(2) 0.051(2) -0.0054(18) 0.0016(15) 0.0045(17)
C34 0.058(2) 0.059(2) 0.064(2) -0.0057(19) 0.0076(17) -0.0003(17)
C14 0.067(2) 0.067(3) 0.062(2) 0.002(2) 0.0049(17) -0.004(2)
C15 0.050(2) 0.074(3) 0.060(2) 0.0043(19) 0.0037(17) 0.0000(17)
C16 0.068(2) 0.050(2) 0.064(2) 0.0024(17) 0.0141(17) -0.0077(17)
C17 0.057(2) 0.076(3) 0.068(3) 0.002(2) 0.0035(17) 0.0009(19)
C18 0.059(2) 0.072(3) 0.059(2) 0.006(2) 0.0023(18) -0.0102(18)
C19 0.061(2) 0.077(3) 0.053(2) -0.001(2) 0.0003(16) 0.014(2)
C20 0.064(2) 0.092(3) 0.084(3) -0.001(3) 0.000(2) -0.015(2)
C21 0.085(3) 0.064(3) 0.064(3) 0.0027(19) 0.001(2) -0.002(2)
C22 0.054(2) 0.097(3) 0.079(3) 0.012(2) 0.0051(18) -0.004(2)
C23 0.087(3) 0.068(3) 0.064(3) -0.001(2) -0.002(2) 0.017(2)
C24 0.054(2) 0.113(3) 0.082(3) -0.029(3) 0.0114(19) -0.009(2)
C25 0.065(2) 0.081(3) 0.075(3) -0.008(2) 0.009(2) 0.000(2)
C26 0.088(3) 0.105(4) 0.102(4) -0.033(3) 0.003(3) -0.014(3)
C27 0.088(3) 0.057(3) 0.108(3) -0.003(2) 0.009(2) -0.010(2)
C28 0.084(3) 0.107(4) 0.101(4) -0.036(3) 0.016(2) 0.003(2)
C29 0.057(2) 0.119(4) 0.089(3) 0.013(3) 0.007(2) 0.006(3)
C30 0.062(2) 0.102(4) 0.074(3) -0.001(2) 0.0011(19) 0.027(2)
C31 0.059(2) 0.130(4) 0.093(3) -0.030(3) 0.022(2) -0.003(2)
C32 0.049(2) 0.114(4) 0.079(3) -0.004(3) 0.0077(19) -0.006(2)

loop_
_atom_type_symbol
_atom_type_description
_atom_type_scat_dispersion_real
_atom_type_scat_dispersion_imag
_atom_type_scat_source
C C 0.0033 0.0016 'International Tables Vol C Tables 4.2.6.8 and 6.1.1.4'
H H 0.0000 0.0000 'International Tables Vol C Tables 4.2.6.8 and 6.1.1.4'
N N 0.0061 0.0033 'International Tables Vol C Tables 4.2.6.8 and 6.1.1.4'
O O 0.0106 0.0060 'International Tables Vol C Tables 4.2.6.8 and 6.1.1.4'

loop_
_geom_angle_atom_site_label_1
_geom_angle_atom_site_label_2
_geom_angle_atom_site_label_3
_geom_angle
C33 N3 C15 118.8(3)
O1 C3 C6 118.8(3)
O1 C3 C5 121.3(3)
C6 C3 C5 119.9(3)
C34 N4 C12 118.5(3)
C9 C5 C3 118.8(3)
C9 C5 C33 120.3(3)
C3 C5 C33 120.6(3)
C7 C6 C3 118.9(3)
C7 C6 C34 121.3(3)
C3 C6 C34 119.6(3)
C6 C7 C16 122.9(3)
C17 C8 C19 118.2(3)
C17 C8 C12 122.8(3)
C19 C8 C12 119.0(3)
C5 C9 C16 122.6(3)
C15 C10 C25 123.4(3)
C15 C10 C18 118.9(3)
C25 C10 C18 117.7(3)
N3 C33 C5 123.4(3)
C14 C12 N4 123.2(3)
C14 C12 C8 119.8(3)
N4 C12 C8 116.9(3)
N4 C34 C6 121.7(3)
C12 C14 C21 121.2(3)
C24 C15 C10 120.1(3)
C24 C15 N3 122.4(3)
C10 C15 N3 117.5(3)
C7 C16 C9 116.8(3)
C7 C16 C27 122.2(3)
C9 C16 C27 120.9(3)
C22 C17 C8 120.8(3)
C20 C18 C32 121.5(3)
C20 C18 C10 119.2(3)
C32 C18 C10 119.3(3)
C30 C19 C23 122.1(4)
C30 C19 C8 119.1(4)
C23 C19 C8 118.8(3)
C26 C20 C18 121.5(4)
C23 C21 C14 120.4(4)
C17 C22 C29 120.4(4)
C21 C23 C19 120.8(3)
C15 C24 C31 120.9(4)
C28 C25 C10 120.7(4)
C20 C26 C28 119.2(4)
C25 C28 C26 121.7(4)
C30 C29 C22 120.3(4)
C29 C30 C19 121.2(4)
C32 C31 C24 120.3(4)
C31 C32 C18 120.4(3)

loop_
_geom_bond_atom_site_label_1
_geom_bond_atom_site_label_2
_geom_bond_distance
O1 C3 1.352(4)
N3 C33 1.276(4)
N3 C15 1.427(4)
C3 C6 1.396(4)
C3 C5 1.400(4)
N4 C34 1.279(4)
N4 C12 1.421(4)
C5 C9 1.385(5)
C5 C33 1.449(4)
C6 C7 1.382(4)
C6 C34 1.462(4)
C7 C16 1.384(4)
C8 C17 1.411(5)
C8 C19 1.419(4)
C8 C12 1.421(4)
C9 C16 1.391(4)
C10 C15 1.402(4)
C10 C25 1.414(5)
C10 C18 1.423(4)
C12 C14 1.370(5)
C14 C21 1.393(5)
C15 C24 1.361(5)
C16 C27 1.507(5)
C17 C22 1.372(5)
C18 C20 1.397(5)
C18 C32 1.401(5)
C19 C30 1.404(5)
C19 C23 1.416(5)
C20 C26 1.354(5)
C21 C23 1.360(5)
C22 C29 1.388(5)
C24 C31 1.405(5)
C25 C28 1.345(5)
C26 C28 1.393(5)
C29 C30 1.358(6)
C31 C32 1.354(5)
